data_4312118
loop_
_publ_author_name
'Malgorzata Lipowska'
'Renzo Cini'
'Gabriella Tamasi'
'Xiaolong Xu'
'Andrew T. Taylor'
'Luigi G. Marzilli'

_publ_section_title
;
 Complexes Having the fac-{M(CO)3}+ Core (M = Tc, Re) Useful in
 Radiopharmaceuticals: X-ray and NMR Structural Characterization and
 Density Functional Calculations of Species Containing Two sp3 N Donors
 and One sp3 O Donor
;
_journal_name_full 'Inorganic Chemistry'
_journal_page_first 7774
_journal_page_last 7783
_journal_paper_doi 10.1021/ic049544i
_journal_volume 43
_journal_year 2004
_chemical_formula_moiety C7H11N2O6Re
_chemical_formula_sum 'C7 H11 N2 O6 Re'
_chemical_formula_weight 405.38
_chemical_name_systematic
; 
 fac-[tricarbonyl(ethylendiamine-N-acetato)rhenium(I)] monohydrate
;
_space_group_IT_number 14
_symmetry_cell_setting monoclinic
_symmetry_space_group_name_Hall '-P 2yn'
_symmetry_space_group_name_H-M 'P 1 21/n 1'
_atom_sites_solution_hydrogens geom
_atom_sites_solution_primary direct
_atom_sites_solution_secondary difmap
_audit_creation_method SHELXL-97
_cell_angle_alpha 90.00
_cell_angle_beta 90.6080(10)
_cell_angle_gamma 90.00
_cell_formula_units_Z 4
_cell_length_a 7.0770(2)
_cell_length_b 19.0905(5)
_cell_length_c 8.2382(2)
_cell_measurement_reflns_used 4138
_cell_measurement_temperature 100(2)
_cell_measurement_theta_max 66.71
_cell_measurement_theta_min 4.63
_cell_volume 1112.95(5)
_computing_cell_refinement 'Bruker SMART'
_computing_data_collection 'Bruker SMART'
_computing_data_reduction 'Bruker SAINT'
_computing_molecular_graphics 'Bruker SHELXTL'
_computing_publication_material 'Bruker SHELXTL'
_computing_structure_refinement 'SHELXL-97 (Sheldrick, 1997)'
_computing_structure_solution 'SHELXS-97 (Sheldrick, 1990)'
_diffrn_ambient_temperature 100(2)
_diffrn_measured_fraction_theta_full 0.941
_diffrn_measured_fraction_theta_max 0.941
_diffrn_measurement_device_type 'CCD area detector'
_diffrn_measurement_method 'phi and omega scans'
_diffrn_radiation_monochromator graphite
_diffrn_radiation_source 'fine-focus sealed tube'
_diffrn_radiation_type CuK\a
_diffrn_radiation_wavelength 1.54178
_diffrn_reflns_av_R_equivalents 0.0340
_diffrn_reflns_av_sigmaI/netI 0.0384
_diffrn_reflns_limit_h_max 7
_diffrn_reflns_limit_h_min -8
_diffrn_reflns_limit_k_max 19
_diffrn_reflns_limit_k_min -21
_diffrn_reflns_limit_l_max 9
_diffrn_reflns_limit_l_min -9
_diffrn_reflns_number 5166
_diffrn_reflns_theta_full 66.70
_diffrn_reflns_theta_max 66.70
_diffrn_reflns_theta_min 5.85
_exptl_absorpt_coefficient_mu 21.567
_exptl_absorpt_correction_T_max 0.4792
_exptl_absorpt_correction_T_min 0.0530
_exptl_absorpt_correction_type multi-scan
_exptl_crystal_colour colorless
_exptl_crystal_density_diffrn 2.419
_exptl_crystal_density_meas 0
_exptl_crystal_density_method 'not measured'
_exptl_crystal_description rod
_exptl_crystal_F_000 760
_exptl_crystal_size_max 0.33
_exptl_crystal_size_mid 0.06
_exptl_crystal_size_min 0.04
_refine_diff_density_max 1.243
_refine_diff_density_min -1.577
_refine_diff_density_rms 0.226
_refine_ls_extinction_method none
_refine_ls_goodness_of_fit_ref 1.108
_refine_ls_hydrogen_treatment mixed
_refine_ls_matrix_type full
_refine_ls_number_parameters 147
_refine_ls_number_reflns 1853
_refine_ls_number_restraints 0
_refine_ls_restrained_S_all 1.108
_refine_ls_R_factor_all 0.0336
_refine_ls_R_factor_gt 0.0309
_refine_ls_shift/su_max 0.000
_refine_ls_shift/su_mean 0.000
_refine_ls_structure_factor_coef Fsqd
_refine_ls_weighting_details 'calc w=1/[\s^2^(Fo^2^)+(0.0530P)^2^+0.0000P] where P=(Fo^2^+2Fc^2^)/3'
_refine_ls_weighting_scheme calc
_refine_ls_wR_factor_gt 0.0821
_refine_ls_wR_factor_ref 0.0837
_reflns_number_gt 1729
_reflns_number_total 1853
_reflns_threshold_expression >2sigma(I)
_cod_data_source_file ic049544isi20040406_053110_3.cif
_cod_data_source_block k359S
_cod_depositor_comments
;
The following automatic conversions were performed:
'_symmetry_cell_setting' value 'Monoclinic' changed to 'monoclinic'
according to '/home/saulius/struct/CIF-dictionaries/cif_core.dic'
dictionary named 'cif_core.dic' version 2.4.1 from 2010-06-29.

Automatic conversion script
Id: cif_fix_enum 1527 2010-12-29 10:47:43Z saulius 
;
_cod_database_code 4312118

loop_
_symmetry_equiv_pos_as_xyz
'x, y, z'
'-x+1/2, y+1/2, -z+1/2'
'-x, -y, -z'
'x-1/2, -y-1/2, z-1/2'

loop_
_atom_site_label
_atom_site_type_symbol
_atom_site_fract_x
_atom_site_fract_y
_atom_site_fract_z
_atom_site_U_iso_or_equiv
_atom_site_adp_type
_atom_site_occupancy
_atom_site_symmetry_multiplicity
_atom_site_calc_flag
_atom_site_refinement_flags
_atom_site_disorder_assembly
_atom_site_disorder_group
Re1 Re 0.18227(3) 0.108617(11) 0.18921(3) 0.00872(14) Uani 1 1 d . . .
C1 C -0.1750(9) 0.1186(3) -0.0044(7) 0.0118(12) Uani 1 1 d . . .
C2 C -0.0887(8) 0.1907(3) -0.0253(7) 0.0124(12) Uani 1 1 d . . .
H2A H -0.1122 0.2071 -0.1378 0.015 Uiso 1 1 calc R . .
H2B H -0.1508 0.2239 0.0493 0.015 Uiso 1 1 calc R . .
C3 C 0.2284(8) 0.1773(3) -0.1418(7) 0.0133(11) Uani 1 1 d . . .
H3B H 0.3619 0.1908 -0.1227 0.016 Uiso 1 1 calc R . .
H3A H 0.1778 0.2058 -0.2327 0.016 Uiso 1 1 calc R . .
C4 C 0.2168(9) 0.1001(3) -0.1846(7) 0.0123(12) Uani 1 1 d . . .
H4A H 0.0852 0.0873 -0.2139 0.015 Uiso 1 1 calc R . .
H4B H 0.2987 0.0897 -0.2783 0.015 Uiso 1 1 calc R . .
C7 C 0.4283(8) 0.1407(3) 0.2500(7) 0.0115(12) Uani 1 1 d . . .
C8 C 0.2193(8) 0.0290(3) 0.3302(7) 0.0160(12) Uani 1 1 d . . .
C9 C 0.0812(8) 0.1577(3) 0.3713(7) 0.0141(12) Uani 1 1 d . . .
N1 N 0.1162(6) 0.1905(2) 0.0078(5) 0.0087(9) Uani 1 1 d . . .
H1N H 0.1507 0.2339 0.0503 0.010 Uiso 1 1 calc R . .
N2 N 0.2815(7) 0.0595(2) -0.0385(5) 0.0114(10) Uani 1 1 d . . .
H2NB H 0.4114 0.0573 -0.0368 0.014 Uiso 1 1 calc R . .
H2NA H 0.2358 0.0144 -0.0452 0.014 Uiso 1 1 calc R . .
O1 O -0.0856(5) 0.07614(18) 0.0898(4) 0.0099(8) Uani 1 1 d . . .
O2 O -0.3275(6) 0.10327(18) -0.0730(5) 0.0127(9) Uani 1 1 d . . .
O5 O 0.5775(6) 0.1608(2) 0.2840(5) 0.0178(9) Uani 1 1 d . . .
O6 O 0.2376(6) -0.0172(2) 0.4168(5) 0.0260(10) Uani 1 1 d . . .
O7 O 0.0218(6) 0.1890(2) 0.4812(5) 0.0198(9) Uani 1 1 d . . .
O1W O 0.1067(6) 0.3298(2) 0.1361(5) 0.0172(9) Uani 1 1 d . . .
H1WA H 0.1078 0.3598 0.0660 0.05(3) Uiso 1 1 d R . .
H1WB H 0.1482 0.3590 0.2186 0.06(3) Uiso 1 1 d R . .

loop_
_atom_site_aniso_label
_atom_site_aniso_U_11
_atom_site_aniso_U_22
_atom_site_aniso_U_33
_atom_site_aniso_U_23
_atom_site_aniso_U_13
_atom_site_aniso_U_12
Re1 0.0120(2) 0.0071(2) 0.0070(2) 0.00028(7) 0.00177(12) -0.00028(8)
C1 0.020(3) 0.012(3) 0.004(3) 0.001(2) 0.006(2) 0.003(2)
C2 0.016(3) 0.011(3) 0.010(3) 0.004(2) 0.004(2) 0.000(2)
C3 0.018(3) 0.011(3) 0.010(3) 0.003(2) -0.001(2) 0.000(2)
C4 0.015(3) 0.013(3) 0.009(3) 0.001(2) 0.004(2) 0.000(2)
C7 0.015(3) 0.010(3) 0.010(3) 0.001(2) 0.000(2) 0.000(2)
C8 0.024(4) 0.010(3) 0.014(3) -0.004(2) 0.001(2) 0.006(2)
C9 0.014(3) 0.011(3) 0.018(3) 0.008(2) -0.001(2) -0.003(2)
N1 0.013(2) 0.005(2) 0.009(2) -0.0013(16) 0.0005(18) 0.0003(17)
N2 0.020(3) 0.008(2) 0.007(2) -0.0014(17) 0.0031(18) 0.0016(18)
O1 0.009(2) 0.010(2) 0.010(2) 0.0006(14) 0.0000(14) -0.0012(14)
O2 0.014(2) 0.013(2) 0.011(2) 0.0015(14) 0.0018(17) -0.0038(14)
O5 0.016(2) 0.024(2) 0.013(2) -0.0055(17) 0.0013(16) -0.0005(17)
O6 0.047(3) 0.018(2) 0.013(2) 0.0055(17) 0.0013(19) 0.0058(19)
O7 0.022(2) 0.027(2) 0.011(2) -0.0047(17) 0.0033(16) 0.0073(18)
O1W 0.025(2) 0.011(2) 0.016(2) -0.0025(17) 0.0026(17) -0.0007(17)

loop_
_atom_type_symbol
_atom_type_description
_atom_type_scat_dispersion_real
_atom_type_scat_dispersion_imag
_atom_type_scat_source
C C 0.0181 0.0091 'International Tables Vol C Tables 4.2.6.8 and 6.1.1.4'
H H 0.0000 0.0000 'International Tables Vol C Tables 4.2.6.8 and 6.1.1.4'
N N 0.0311 0.0180 'International Tables Vol C Tables 4.2.6.8 and 6.1.1.4'
O O 0.0492 0.0322 'International Tables Vol C Tables 4.2.6.8 and 6.1.1.4'
Re Re -5.2083 5.8923 'International Tables Vol C Tables 4.2.6.8 and 6.1.1.4'

loop_
_geom_angle_atom_site_label_1
_geom_angle_atom_site_label_2
_geom_angle_atom_site_label_3
_geom_angle
_geom_angle_site_symmetry_1
_geom_angle_site_symmetry_3
_geom_angle_publ_flag
C7 Re1 C9 89.1(2) . . ?
C7 Re1 C8 88.7(2) . . ?
C9 Re1 C8 87.9(2) . . ?
C7 Re1 O1 172.73(18) . . ?
C9 Re1 O1 95.99(19) . . ?
C8 Re1 O1 96.6(2) . . ?
C7 Re1 N1 97.8(2) . . ?
C9 Re1 N1 96.07(19) . . ?
C8 Re1 N1 172.40(19) . . ?
O1 Re1 N1 76.53(15) . . ?
C7 Re1 N2 93.5(2) . . ?
C9 Re1 N2 173.87(19) . . ?
C8 Re1 N2 97.68(19) . . ?
O1 Re1 N2 80.89(16) . . ?
N1 Re1 N2 78.10(16) . . ?
O2 C1 O1 122.9(5) . . ?
O2 C1 C2 120.6(5) . . ?
O1 C1 C2 116.5(5) . . ?
N1 C2 C1 112.0(4) . . ?
N1 C2 H2A 109.2 . . ?
C1 C2 H2A 109.2 . . ?
N1 C2 H2B 109.2 . . ?
C1 C2 H2B 109.2 . . ?
H2A C2 H2B 107.9 . . ?
N1 C3 C4 109.2(4) . . ?
N1 C3 H3B 109.8 . . ?
C4 C3 H3B 109.8 . . ?
N1 C3 H3A 109.8 . . ?
C4 C3 H3A 109.8 . . ?
H3B C3 H3A 108.3 . . ?
N2 C4 C3 107.5(4) . . ?
N2 C4 H4A 110.2 . . ?
C3 C4 H4A 110.2 . . ?
N2 C4 H4B 110.2 . . ?
C3 C4 H4B 110.2 . . ?
H4A C4 H4B 108.5 . . ?
O5 C7 Re1 178.7(5) . . ?
O6 C8 Re1 177.9(5) . . ?
O7 C9 Re1 178.4(5) . . ?
C2 N1 C3 112.2(4) . . ?
C2 N1 Re1 109.1(3) . . ?
C3 N1 Re1 109.1(3) . . ?
C2 N1 H1N 108.8 . . ?
C3 N1 H1N 108.8 . . ?
Re1 N1 H1N 108.8 . . ?
C4 N2 Re1 111.3(3) . . ?
C4 N2 H2NB 109.4 . . ?
Re1 N2 H2NB 109.4 . . ?
C4 N2 H2NA 109.4 . . ?
Re1 N2 H2NA 109.4 . . ?
H2B N2 H2NA 108.0 . . ?
C1 O1 Re1 118.4(3) . . ?
H1WA O1W H1WB 95.2 . . ?

loop_
_geom_bond_atom_site_label_1
_geom_bond_atom_site_label_2
_geom_bond_distance
_geom_bond_site_symmetry_2
_geom_bond_publ_flag
Re1 C7 1.908(6) . ?
Re1 C9 1.914(6) . ?
Re1 C8 1.929(6) . ?
Re1 O1 2.149(3) . ?
Re1 N1 2.210(4) . ?
Re1 N2 2.218(4) . ?
C1 O2 1.248(7) . ?
C1 O1 1.284(6) . ?
C1 C2 1.516(7) . ?
C2 N1 1.473(7) . ?
C2 H2A 0.9900 . ?
C2 H2B 0.9900 . ?
C3 N1 1.494(7) . ?
C3 C4 1.517(7) . ?
C3 H3B 0.9900 . ?
C3 H3A 0.9900 . ?
C4 N2 1.500(7) . ?
C4 H4A 0.9900 . ?
C4 H4B 0.9900 . ?
C7 O5 1.155(7) . ?
C8 O6 1.141(7) . ?
C9 O7 1.166(7) . ?
N1 H1N 0.9300 . ?
N2 H2NB 0.9200 . ?
N2 H2NA 0.9200 . ?
O1W H1WA 0.8140 . ?
O1W H1WB 0.9248 . ?

loop_
_geom_hbond_atom_site_label_D
_geom_hbond_atom_site_label_H
_geom_hbond_atom_site_label_A
_geom_hbond_distance_DH
_geom_hbond_distance_HA
_geom_hbond_distance_DA
_geom_hbond_angle_DHA
_geom_hbond_site_symmetry_A
N1 H1 O1W 0.93 1.99 2.862(6) 155.7 .
N2 H2B O2 0.92 2.07 2.907(6) 150.7 1_655
N2 H2A O1 0.92 2.06 2.965(6) 167.2 3
N2 H2A O2 0.92 2.53 3.255(6) 135.9 3
O1W H1W O3 0.81 2.36 2.911(6) 125.4 4_565
O1W H1W O4 0.81 2.59 3.154(5) 127.3 2
O1W H2W O2 0.92 1.87 2.751(6) 159.0 4_666

loop_
_geom_torsion_atom_site_label_1
_geom_torsion_atom_site_label_2
_geom_torsion_atom_site_label_3
_geom_torsion_atom_site_label_4
_geom_torsion
_geom_torsion_site_symmetry_1
_geom_torsion_site_symmetry_2
_geom_torsion_site_symmetry_3
_geom_torsion_site_symmetry_4
_geom_torsion_publ_flag
O2 C1 C2 N1 -157.6(5) . . . . ?
O1 C1 C2 N1 24.2(7) . . . . ?
N1 C3 C4 N2 -55.3(6) . . . . ?
C7 Re1 C5 O3 -120(24) . . . . ?
C6 Re1 C5 O3 152(24) . . . . ?
O1 Re1 C5 O3 15(25) . . . . ?
N1 Re1 C5 O3 -24(24) . . . . ?
N2 Re1 C5 O3 55(24) . . . . ?
C5 Re1 C6 O4 106(15) . . . . ?
C7 Re1 C6 O4 16(15) . . . . ?
O1 Re1 C6 O4 -79(15) . . . . ?
N1 Re1 C6 O4 -105(15) . . . . ?
N2 Re1 C6 O4 -161(15) . . . . ?
C5 Re1 C7 O5 52(18) . . . . ?
C6 Re1 C7 O5 140(18) . . . . ?
O1 Re1 C7 O5 -123(18) . . . . ?
N1 Re1 C7 O5 -46(18) . . . . ?
N2 Re1 C7 O5 -64(18) . . . . ?
C1 C2 N1 C3 91.1(5) . . . . ?
C1 C2 N1 Re1 -30.0(5) . . . . ?
C4 C3 N1 C2 -75.7(5) . . . . ?
C4 C3 N1 Re1 45.4(5) . . . . ?
C5 Re1 N1 C2 -163.5(3) . . . . ?
C7 Re1 N1 C2 -73.6(3) . . . . ?
C6 Re1 N1 C2 47.6(15) . . . . ?
O1 Re1 N1 C2 21.2(3) . . . . ?
N2 Re1 N1 C2 104.5(3) . . . . ?
C5 Re1 N1 C3 73.5(4) . . . . ?
C7 Re1 N1 C3 163.5(3) . . . . ?
C6 Re1 N1 C3 -75.4(15) . . . . ?
O1 Re1 N1 C3 -101.8(3) . . . . ?
N2 Re1 N1 C3 -18.4(3) . . . . ?
C3 C4 N2 Re1 38.0(5) . . . . ?
C5 Re1 N2 C4 -108.3(4) . . . . ?
C7 Re1 N2 C4 7(2) . . . . ?
C6 Re1 N2 C4 162.5(4) . . . . ?
O1 Re1 N2 C4 67.0(4) . . . . ?
N1 Re1 N2 C4 -11.0(3) . . . . ?
O2 C1 O1 Re1 177.0(4) . . . . ?
C2 C1 O1 Re1 -4.9(6) . . . . ?
C5 Re1 O1 C1 -49.0(16) . . . . ?
C7 Re1 O1 C1 85.4(4) . . . . ?
C6 Re1 O1 C1 173.9(4) . . . . ?
N1 Re1 O1 C1 -9.4(4) . . . . ?
N2 Re1 O1 C1 -89.3(4) . . . . ?
